data_2015168
loop_
_publ_author_name
'Din\,cer, Muharrem'
'\"Ozdemir, Nam\?ik'
'Sar\?ip\?inar, Emin'
'Kulak, Lalehan'
'B\"uy\"ukg\"ung\"or, Orhan'

_publ_section_title
;
 <i>N</i>-(2,4-Dimethoxybenzylideneamino)guanidinium
 dihydrogenphosphate
;
_journal_coeditor_code HJ1076
_journal_issue 12
_journal_name_full 'Acta Crystallographica Section C'
_journal_page_first o722
_journal_page_last o724
_journal_paper_doi 10.1107/S0108270105037522
_journal_volume 61
_journal_year 2005
_chemical_formula_iupac 'C10 H15 N4 O2 + , H2 P O4 -'
_chemical_formula_moiety 'C10 H15 N4 O2 + , H2 O4 P -'
_chemical_formula_sum 'C10 H17 N4 O6 P'
_chemical_formula_weight 320.25
_chemical_name_systematic
;
N-(2,4-Dimethoxybenzylideneamino)guanidinium dihydrogenphosphate
;
_space_group_IT_number 2
_symmetry_cell_setting triclinic
_symmetry_space_group_name_Hall '-P 1'
_symmetry_space_group_name_H-M 'P -1'
_atom_sites_solution_hydrogens geom
_atom_sites_solution_primary direct
_atom_sites_solution_secondary difmap
_audit_creation_method SHELXL97
_cell_angle_alpha 63.081(5)
_cell_angle_beta 81.702(5)
_cell_angle_gamma 85.936(5)
_cell_formula_units_Z 4
_cell_length_a 8.4822(5)
_cell_length_b 13.6287(9)
_cell_length_c 14.3131(9)
_cell_measurement_reflns_used 17194
_cell_measurement_temperature 296
_cell_measurement_theta_max 27.94
_cell_measurement_theta_min 2.43
_cell_volume 1459.86(17)
_computing_cell_refinement X-AREA
_computing_data_collection 'X-AREA (Stoe & Cie, 2002)'
_computing_data_reduction 'X-RED32 (Stoe & Cie, 2002)'
_computing_molecular_graphics 'ORTEP-3 for Windows (Farrugia, 1997)'
_computing_publication_material 'WinGX (Farrugia, 1999) and PLATON (Spek, 2003)'
_computing_structure_refinement 'SHELXL97 (Sheldrick, 1997)'
_computing_structure_solution 'SHELXS97 (Sheldrick, 1997)'
_diffrn_ambient_temperature 296
_diffrn_detector_area_resol_mean 6.67
_diffrn_measured_fraction_theta_full 0.999
_diffrn_measured_fraction_theta_max 0.999
_diffrn_measurement_device_type 'Stoe IPDS 2'
_diffrn_measurement_method \w
_diffrn_radiation_monochromator 'plane graphite'
_diffrn_radiation_source 'sealed X-ray tube, 12 x 0.4 mm long-fine focus'
_diffrn_radiation_type MoK\a
_diffrn_radiation_wavelength 0.71073
_diffrn_reflns_av_R_equivalents 0.0959
_diffrn_reflns_av_sigmaI/netI 0.0696
_diffrn_reflns_limit_h_max 10
_diffrn_reflns_limit_h_min -10
_diffrn_reflns_limit_k_max 16
_diffrn_reflns_limit_k_min -16
_diffrn_reflns_limit_l_max 17
_diffrn_reflns_limit_l_min -17
_diffrn_reflns_number 18714
_diffrn_reflns_theta_full 26.00
_diffrn_reflns_theta_max 26.00
_diffrn_reflns_theta_min 1.73
_diffrn_standards_decay_% 0
_diffrn_standards_interval_count 0
_diffrn_standards_number 0
_exptl_absorpt_coefficient_mu 0.222
_exptl_absorpt_correction_T_max 0.9688
_exptl_absorpt_correction_T_min 0.8882
_exptl_absorpt_correction_type integration
_exptl_absorpt_process_details '(X-RED32; Stoe & Cie, 2002)'
_exptl_crystal_colour colourless
_exptl_crystal_density_diffrn 1.457
_exptl_crystal_density_method 'not measured'
_exptl_crystal_description rod
_exptl_crystal_F_000 672
_exptl_crystal_size_max 0.75
_exptl_crystal_size_mid 0.38
_exptl_crystal_size_min 0.19
_refine_diff_density_max 0.575
_refine_diff_density_min -0.389
_refine_ls_extinction_method none
_refine_ls_goodness_of_fit_ref 1.033
_refine_ls_hydrogen_treatment constr
_refine_ls_matrix_type full
_refine_ls_number_parameters 387
_refine_ls_number_reflns 5746
_refine_ls_number_restraints 0
_refine_ls_restrained_S_all 1.033
_refine_ls_R_factor_all 0.0796
_refine_ls_R_factor_gt 0.0549
_refine_ls_shift/su_max 0.000
_refine_ls_shift/su_mean 0.000
_refine_ls_structure_factor_coef Fsqd
_refine_ls_weighting_details 'calc w=1/[\s^2^(Fo^2^)+(0.0663P)^2^+0.6872P] where P=(Fo^2^+2Fc^2^)/3'
_refine_ls_weighting_scheme calc
_refine_ls_wR_factor_gt 0.1407
_refine_ls_wR_factor_ref 0.1529
_reflns_number_gt 4086
_reflns_number_total 5746
_reflns_threshold_expression I>2\s(I)
_cod_data_source_file hj1076.cif
_cod_data_source_block I
_cod_original_cell_volume 1459.86(16)
_cod_database_code 2015168
_cod_database_fobs_code 2015168

loop_
_symmetry_equiv_pos_as_xyz
'x, y, z'
'-x, -y, -z'

loop_
_atom_site_label
_atom_site_fract_x
_atom_site_fract_y
_atom_site_fract_z
_atom_site_U_iso_or_equiv
_atom_site_adp_type
_atom_site_calc_flag
_atom_site_refinement_flags
_atom_site_occupancy
_atom_site_disorder_assembly
_atom_site_disorder_group
_atom_site_type_symbol
O1 0.5771(3) -0.01611(19) 0.76769(17) 0.0615(7) Uani d . 1 . . O
O2 0.5581(3) 0.36525(17) 0.50983(17) 0.0544(6) Uani d . 1 . . O
N1 0.3627(3) 0.2855(2) 0.31563(18) 0.0436(6) Uani d . 1 . . N
N2 0.3266(3) 0.3760(2) 0.22353(18) 0.0455(6) Uani d . 1 . . N
H2 0.3334 0.4420 0.2157 0.055 Uiso calc R 1 . . H
N3 0.2751(4) 0.2564(2) 0.1587(2) 0.0682(9) Uani d . 1 . . N
H3A 0.2465 0.2452 0.1091 0.082 Uiso calc R 1 . . H
H3B 0.2999 0.2016 0.2155 0.082 Uiso calc R 1 . . H
N4 0.2435(4) 0.4425(2) 0.0612(2) 0.0592(8) Uani d . 1 . . N
H4A 0.2146 0.4327 0.0109 0.071 Uiso calc R 1 . . H
H4B 0.2479 0.5079 0.0553 0.071 Uiso calc R 1 . . H
C1 0.4497(3) 0.2270(2) 0.4845(2) 0.0388(6) Uani d . 1 . . C
C2 0.4159(4) 0.1163(2) 0.5205(2) 0.0434(7) Uani d . 1 . . C
H2A 0.3641 0.0954 0.4793 0.052 Uiso calc R 1 . . H
C3 0.4574(4) 0.0372(3) 0.6153(2) 0.0491(7) Uani d . 1 . . C
H3 0.4336 -0.0363 0.6383 0.059 Uiso calc R 1 . . H
C4 0.5350(4) 0.0685(2) 0.6762(2) 0.0445(7) Uani d . 1 . . C
C5 0.5671(4) 0.1771(3) 0.6451(2) 0.0444(7) Uani d . 1 . . C
H5 0.6164 0.1972 0.6878 0.053 Uiso calc R 1 . . H
C6 0.5250(4) 0.2571(2) 0.5485(2) 0.0400(6) Uani d . 1 . . C
C7 0.6570(5) 0.0130(3) 0.8332(3) 0.0706(11) Uani d . 1 . . C
H7A 0.6795 -0.0524 0.8948 0.106 Uiso calc R 1 . . H
H7B 0.5901 0.0613 0.8541 0.106 Uiso calc R 1 . . H
H7C 0.7550 0.0495 0.7944 0.106 Uiso calc R 1 . . H
C8 0.6333(5) 0.3994(3) 0.5725(3) 0.0605(9) Uani d . 1 . . C
H8A 0.6569 0.4765 0.5336 0.091 Uiso calc R 1 . . H
H8B 0.7304 0.3584 0.5904 0.091 Uiso calc R 1 . . H
H8C 0.5635 0.3863 0.6361 0.091 Uiso calc R 1 . . H
C9 0.4096(4) 0.3117(2) 0.3823(2) 0.0418(7) Uani d . 1 . . C
H9 0.4183 0.3856 0.3657 0.050 Uiso calc R 1 . . H
C10 0.2810(4) 0.3568(3) 0.1478(2) 0.0475(7) Uani d . 1 . . C
O7 1.2203(3) 0.77200(19) 0.72792(17) 0.0589(6) Uani d . 1 . . O
O8 0.9715(3) 0.61411(17) 0.54462(16) 0.0548(6) Uani d . 1 . . O
N5 0.9281(3) 0.9117(2) 0.30108(18) 0.0434(6) Uani d . 1 . . N
N6 0.8642(3) 0.9093(2) 0.21770(18) 0.0453(6) Uani d . 1 . . N
H6 0.8517 0.8478 0.2165 0.054 Uiso calc R 1 . . H
N7 0.8342(4) 1.0972(2) 0.1438(2) 0.0635(8) Uani d . 1 . . N
H7D 0.8073 1.1577 0.0930 0.076 Uiso calc R 1 . . H
H7E 0.8686 1.0981 0.1971 0.076 Uiso calc R 1 . . H
N8 0.7702(4) 0.9994(2) 0.0591(2) 0.0597(8) Uani d . 1 . . N
H8D 0.7426 1.0589 0.0074 0.072 Uiso calc R 1 . . H
H8E 0.7637 0.9371 0.0583 0.072 Uiso calc R 1 . . H
C11 1.0201(3) 0.8032(2) 0.4681(2) 0.0377(6) Uani d . 1 . . C
C12 1.0807(4) 0.8924(2) 0.4736(2) 0.0457(7) Uani d . 1 . . C
H12 1.0770 0.9619 0.4169 0.055 Uiso calc R 1 . . H
C13 1.1461(4) 0.8804(3) 0.5610(2) 0.0481(7) Uani d . 1 . . C
H13 1.1852 0.9411 0.5636 0.058 Uiso calc R 1 . . H
C14 1.1527(4) 0.7764(3) 0.6449(2) 0.0426(7) Uani d . 1 . . C
C15 1.0962(4) 0.6862(2) 0.6419(2) 0.0431(7) Uani d . 1 . . C
H15 1.1026 0.6167 0.6983 0.052 Uiso calc R 1 . . H
C16 1.0293(3) 0.6993(2) 0.5538(2) 0.0394(6) Uani d . 1 . . C
C17 1.2394(5) 0.6666(3) 0.8142(2) 0.0612(9) Uani d . 1 . . C
H17A 1.2992 0.6739 0.8627 0.092 Uiso calc R 1 . . H
H17B 1.2952 0.6184 0.7882 0.092 Uiso calc R 1 . . H
H17C 1.1365 0.6365 0.8497 0.092 Uiso calc R 1 . . H
C18 0.9925(5) 0.5053(3) 0.6264(3) 0.0639(10) Uani d . 1 . . C
H18A 0.9501 0.4527 0.6093 0.096 Uiso calc R 1 . . H
H18B 0.9374 0.4993 0.6922 0.096 Uiso calc R 1 . . H
H18C 1.1039 0.4908 0.6325 0.096 Uiso calc R 1 . . H
C19 0.9504(3) 0.8166(2) 0.3756(2) 0.0409(6) Uani d . 1 . . C
H19 0.9216 0.7545 0.3708 0.049 Uiso calc R 1 . . H
C20 0.8228(4) 1.0037(3) 0.1402(2) 0.0452(7) Uani d . 1 . . C
P1 0.29559(8) 0.68665(6) 0.11636(5) 0.0372(2) Uani d . 1 . . P
O3 0.1869(3) 0.7256(2) 0.19058(19) 0.0587(6) Uani d . 1 . . O
H3O 0.0936 0.7255 0.1815 0.070 Uiso calc R 1 . . H
O4 0.1964(2) 0.6661(2) 0.04834(17) 0.0545(6) Uani d . 1 . . O
O5 0.4031(3) 0.7887(2) 0.0449(2) 0.0736(9) Uani d . 1 . . O
H5O 0.4966 0.7719 0.0532 0.088 Uiso calc R 1 . . H
O6 0.3947(2) 0.59011(16) 0.18008(16) 0.0463(5) Uani d . 1 . . O
P2 0.78973(8) 0.68971(7) 0.12923(6) 0.0408(2) Uani d . 1 . . P
O9 0.6818(3) 0.5935(2) 0.2107(2) 0.0729(8) Uani d . 1 . . O
H9O 0.5930 0.6014 0.1919 0.088 Uiso calc R 1 . . H
O10 0.6932(3) 0.7772(2) 0.0547(2) 0.0877(11) Uani d . 1 . . O
O11 0.9015(3) 0.6343(4) 0.0698(3) 0.0963(12) Uani d . 1 . . O
H11O 0.9915 0.6596 0.0561 0.116 Uiso calc R 1 . . H
O12 0.8875(2) 0.7239(2) 0.18801(19) 0.0543(6) Uani d . 1 . . O

loop_
_atom_site_aniso_label
_atom_site_aniso_U_11
_atom_site_aniso_U_22
_atom_site_aniso_U_33
_atom_site_aniso_U_12
_atom_site_aniso_U_13
_atom_site_aniso_U_23
O1 0.0969(18) 0.0391(12) 0.0421(11) -0.0052(12) -0.0286(12) -0.0062(10)
O2 0.0846(16) 0.0336(11) 0.0511(12) 0.0022(11) -0.0319(11) -0.0179(9)
N1 0.0591(16) 0.0351(13) 0.0356(12) 0.0025(11) -0.0169(11) -0.0122(10)
N2 0.0637(16) 0.0356(13) 0.0384(12) 0.0006(11) -0.0200(11) -0.0139(10)
N3 0.114(3) 0.0452(16) 0.0568(16) 0.0074(16) -0.0423(17) -0.0250(14)
N4 0.093(2) 0.0457(16) 0.0460(14) 0.0105(15) -0.0359(15) -0.0203(12)
C1 0.0476(16) 0.0368(15) 0.0325(13) 0.0019(12) -0.0093(11) -0.0152(11)
C2 0.0523(17) 0.0436(16) 0.0368(14) -0.0056(13) -0.0101(12) -0.0183(12)
C3 0.066(2) 0.0371(16) 0.0414(15) -0.0091(14) -0.0085(14) -0.0137(13)
C4 0.0585(18) 0.0386(16) 0.0321(13) -0.0009(13) -0.0104(12) -0.0107(12)
C5 0.0587(18) 0.0434(16) 0.0349(14) 0.0019(14) -0.0152(13) -0.0185(13)
C6 0.0512(16) 0.0332(14) 0.0369(14) 0.0030(12) -0.0106(12) -0.0160(12)
C7 0.108(3) 0.054(2) 0.0429(17) -0.008(2) -0.0364(19) -0.0066(15)
C8 0.080(2) 0.0434(18) 0.073(2) 0.0049(17) -0.0348(19) -0.0329(17)
C9 0.0507(17) 0.0372(15) 0.0385(14) 0.0013(13) -0.0107(12) -0.0165(12)
C10 0.0591(19) 0.0458(17) 0.0427(15) 0.0010(14) -0.0166(14) -0.0216(13)
O7 0.0886(17) 0.0508(13) 0.0470(12) 0.0031(12) -0.0307(12) -0.0245(10)
O8 0.0865(17) 0.0348(11) 0.0434(11) -0.0074(11) -0.0286(11) -0.0108(9)
N5 0.0580(15) 0.0382(13) 0.0354(12) 0.0090(11) -0.0188(11) -0.0153(10)
N6 0.0640(16) 0.0370(13) 0.0394(12) 0.0100(12) -0.0229(11) -0.0178(10)
N7 0.106(2) 0.0408(15) 0.0490(15) 0.0177(15) -0.0387(16) -0.0187(13)
N8 0.092(2) 0.0459(16) 0.0474(15) 0.0193(15) -0.0378(15) -0.0211(13)
C11 0.0421(15) 0.0355(15) 0.0344(13) 0.0046(12) -0.0108(11) -0.0137(11)
C12 0.0588(19) 0.0338(15) 0.0426(15) 0.0047(13) -0.0154(13) -0.0137(12)
C13 0.063(2) 0.0356(16) 0.0497(16) -0.0018(14) -0.0150(15) -0.0198(13)
C14 0.0540(17) 0.0428(16) 0.0365(14) 0.0036(13) -0.0142(12) -0.0206(12)
C15 0.0571(18) 0.0358(15) 0.0334(13) -0.0009(13) -0.0121(12) -0.0109(11)
C16 0.0477(16) 0.0363(15) 0.0366(14) -0.0008(12) -0.0087(12) -0.0174(12)
C17 0.087(3) 0.054(2) 0.0434(17) 0.0062(18) -0.0277(17) -0.0179(15)
C18 0.105(3) 0.0334(17) 0.0497(18) -0.0138(17) -0.0233(19) -0.0100(14)
C19 0.0492(16) 0.0356(15) 0.0392(14) 0.0055(12) -0.0120(12) -0.0170(12)
C20 0.0593(18) 0.0400(16) 0.0373(14) 0.0124(14) -0.0172(13) -0.0169(12)
P1 0.0306(4) 0.0380(4) 0.0374(4) -0.0007(3) -0.0113(3) -0.0099(3)
O3 0.0435(12) 0.0859(18) 0.0703(15) 0.0042(12) -0.0181(11) -0.0529(14)
O4 0.0402(11) 0.0872(18) 0.0503(12) 0.0099(11) -0.0152(9) -0.0419(12)
O5 0.0366(11) 0.0469(14) 0.0847(17) -0.0015(10) -0.0162(12) 0.0189(12)
O6 0.0416(11) 0.0320(11) 0.0544(12) -0.0023(8) -0.0177(9) -0.0064(9)
P2 0.0304(4) 0.0449(4) 0.0466(4) 0.0006(3) -0.0129(3) -0.0180(3)
O9 0.0468(13) 0.0571(15) 0.0793(17) -0.0046(11) -0.0302(12) 0.0075(13)
O10 0.0455(13) 0.0670(17) 0.0877(18) -0.0144(12) -0.0308(13) 0.0286(14)
O11 0.0432(14) 0.183(4) 0.134(3) -0.0069(18) -0.0108(16) -0.133(3)
O12 0.0406(11) 0.0653(15) 0.0796(15) 0.0066(10) -0.0148(11) -0.0510(13)

loop_
_atom_type_symbol
_atom_type_description
_atom_type_scat_dispersion_real
_atom_type_scat_dispersion_imag
_atom_type_scat_source
C C 0.0033 0.0016 'International Tables Vol C Tables 4.2.6.8 and 6.1.1.4'
H H 0.0000 0.0000 'International Tables Vol C Tables 4.2.6.8 and 6.1.1.4'
N N 0.0061 0.0033 'International Tables Vol C Tables 4.2.6.8 and 6.1.1.4'
O O 0.0106 0.0060 'International Tables Vol C Tables 4.2.6.8 and 6.1.1.4'
P P 0.1023 0.0942 'International Tables Vol C Tables 4.2.6.8 and 6.1.1.4'

loop_
_geom_angle_atom_site_label_1
_geom_angle_atom_site_label_2
_geom_angle_atom_site_label_3
_geom_angle
_geom_angle_publ_flag
C4 O1 C7 116.9(3) y
C6 O2 C8 118.3(2) y
C9 N1 N2 113.5(2) y
C10 N2 N1 117.8(3) y
C10 N2 H2 121.1 ?
N1 N2 H2 121.1 ?
C10 N3 H3A 120.0 ?
C10 N3 H3B 120.0 ?
H3A N3 H3B 120.0 ?
C10 N4 H4A 120.0 ?
C10 N4 H4B 120.0 ?
H4A N4 H4B 120.0 ?
C2 C1 C6 118.4(2) ?
C2 C1 C9 121.9(3) ?
C6 C1 C9 119.6(3) ?
C3 C2 C1 121.5(3) ?
C3 C2 H2A 119.2 ?
C1 C2 H2A 119.2 ?
C2 C3 C4 119.1(3) ?
C2 C3 H3 120.5 ?
C4 C3 H3 120.5 ?
O1 C4 C5 123.5(3) y
O1 C4 C3 115.2(3) y
C5 C4 C3 121.4(3) ?
C4 C5 C6 119.2(3) ?
C4 C5 H5 120.4 ?
C6 C5 H5 120.4 ?
O2 C6 C5 123.1(3) y
O2 C6 C1 116.6(2) y
C5 C6 C1 120.3(3) ?
O1 C7 H7A 109.5 ?
O1 C7 H7B 109.5 ?
H7A C7 H7B 109.5 ?
O1 C7 H7C 109.5 ?
H7A C7 H7C 109.5 ?
H7B C7 H7C 109.5 ?
O2 C8 H8A 109.5 ?
O2 C8 H8B 109.5 ?
H8A C8 H8B 109.5 ?
O2 C8 H8C 109.5 ?
H8A C8 H8C 109.5 ?
H8B C8 H8C 109.5 ?
N1 C9 C1 121.0(3) y
N1 C9 H9 119.5 ?
C1 C9 H9 119.5 ?
N3 C10 N4 121.1(3) y
N3 C10 N2 120.9(3) y
N4 C10 N2 117.9(3) y
C14 O7 C17 117.8(3) y
C16 O8 C18 117.8(2) y
C19 N5 N6 113.6(3) y
C20 N6 N5 118.7(3) y
C20 N6 H6 120.6 ?
N5 N6 H6 120.6 ?
C20 N7 H7D 120.0 ?
C20 N7 H7E 120.0 ?
H7D N7 H7E 120.0 ?
C20 N8 H8D 120.0 ?
C20 N8 H8E 120.0 ?
H8D N8 H8E 120.0 ?
C12 C11 C16 118.0(2) ?
C12 C11 C19 121.5(3) ?
C16 C11 C19 120.5(3) ?
C13 C12 C11 121.8(3) ?
C13 C12 H12 119.1 ?
C11 C12 H12 119.1 ?
C12 C13 C14 118.9(3) ?
C12 C13 H13 120.6 ?
C14 C13 H13 120.6 ?
O7 C14 C15 123.9(3) y
O7 C14 C13 115.0(3) y
C15 C14 C13 121.1(3) ?
C14 C15 C16 119.5(3) ?
C14 C15 H15 120.2 ?
C16 C15 H15 120.2 ?
O8 C16 C15 123.0(3) y
O8 C16 C11 116.3(2) y
C15 C16 C11 120.7(3) ?
O7 C17 H17A 109.5 ?
O7 C17 H17B 109.5 ?
H17A C17 H17B 109.5 ?
O7 C17 H17C 109.5 ?
H17A C17 H17C 109.5 ?
H17B C17 H17C 109.5 ?
O8 C18 H18A 109.5 ?
O8 C18 H18B 109.5 ?
H18A C18 H18B 109.5 ?
O8 C18 H18C 109.5 ?
H18A C18 H18C 109.5 ?
H18B C18 H18C 109.5 ?
N5 C19 C11 121.2(3) y
N5 C19 H19 119.4 ?
C11 C19 H19 119.4 ?
N7 C20 N8 121.5(3) y
N7 C20 N6 121.1(3) y
N8 C20 N6 117.4(3) y
O6 P1 O4 114.40(14) ?
O6 P1 O3 109.89(13) ?
O4 P1 O3 109.74(12) ?
O6 P1 O5 110.48(12) ?
O4 P1 O5 108.67(15) ?
O3 P1 O5 103.04(17) ?
P1 O3 H3O 109.5 ?
P1 O5 H5O 109.5 ?
O10 P2 O12 116.24(18) ?
O10 P2 O9 110.25(13) ?
O12 P2 O9 108.22(15) ?
O10 P2 O11 109.9(2) ?
O12 P2 O11 108.70(13) ?
O9 P2 O11 102.7(2) ?
P2 O9 H9O 109.5 ?
P2 O11 H11O 109.5 ?

loop_
_geom_bond_atom_site_label_1
_geom_bond_atom_site_label_2
_geom_bond_site_symmetry_2
_geom_bond_distance
_geom_bond_publ_flag
O1 C4 . 1.372(3) y
O1 C7 . 1.433(4) y
O2 C6 . 1.354(4) y
O2 C8 . 1.419(4) y
N1 C9 . 1.279(4) ?
N1 N2 . 1.394(3) ?
N2 C10 . 1.335(4) ?
N2 H2 . 0.8600 ?
N3 C10 . 1.310(4) y
N3 H3A . 0.8600 ?
N3 H3B . 0.8600 ?
N4 C10 . 1.324(4) y
N4 H4A . 0.8600 ?
N4 H4B . 0.8600 ?
C1 C2 . 1.393(4) y
C1 C6 . 1.400(4) ?
C1 C9 . 1.465(4) y
C2 C3 . 1.373(4) ?
C2 H2A . 0.9300 ?
C3 C4 . 1.385(4) y
C3 H3 . 0.9300 ?
C4 C5 . 1.374(4) ?
C5 C6 . 1.397(4) y
C5 H5 . 0.9300 ?
C7 H7A . 0.9600 ?
C7 H7B . 0.9600 ?
C7 H7C . 0.9600 ?
C8 H8A . 0.9600 ?
C8 H8B . 0.9600 ?
C8 H8C . 0.9600 ?
C9 H9 . 0.9300 ?
O7 C14 . 1.368(3) y
O7 C17 . 1.426(4) y
O8 C16 . 1.357(4) y
O8 C18 . 1.433(4) y
N5 C19 . 1.275(4) ?
N5 N6 . 1.395(3) ?
N6 C20 . 1.329(4) ?
N6 H6 . 0.8600 ?
N7 C20 . 1.309(4) y
N7 H7D . 0.8600 ?
N7 H7E . 0.8600 ?
N8 C20 . 1.328(4) y
N8 H8D . 0.8600 ?
N8 H8E . 0.8600 ?
C11 C12 . 1.391(4) y
C11 C16 . 1.398(4) ?
C11 C19 . 1.459(4) y
C12 C13 . 1.378(4) ?
C12 H12 . 0.9300 ?
C13 C14 . 1.386(4) y
C13 H13 . 0.9300 ?
C14 C15 . 1.372(4) ?
C15 C16 . 1.390(4) y
C15 H15 . 0.9300 ?
C17 H17A . 0.9600 ?
C17 H17B . 0.9600 ?
C17 H17C . 0.9600 ?
C18 H18A . 0.9600 ?
C18 H18B . 0.9600 ?
C18 H18C . 0.9600 ?
C19 H19 . 0.9300 ?
P1 O6 . 1.4992(19) y
P1 O4 . 1.501(2) y
P1 O3 . 1.555(2) y
P1 O5 . 1.560(2) y
O3 H3O . 0.8200 ?
O5 H5O . 0.8200 ?
P2 O10 . 1.480(2) y
P2 O12 . 1.491(2) y
P2 O9 . 1.547(3) y
P2 O11 . 1.562(3) y
O9 H9O . 0.8200 ?
O11 H11O . 0.8200 ?

loop_
_geom_hbond_atom_site_label_D
_geom_hbond_atom_site_label_H
_geom_hbond_atom_site_label_A
_geom_hbond_site_symmetry_A
_geom_hbond_distance_DH
_geom_hbond_distance_HA
_geom_hbond_distance_DA
_geom_hbond_angle_DHA
N2 H2 O6 . 0.86 1.94 2.780(3) 167
N3 H3A O10 2_665 0.86 2.48 3.260(5) 152
N3 H3B O1 2_656 0.86 2.59 3.175(4) 127
N3 H3B N1 . 0.86 2.33 2.662(4) 103
N4 H4A O11 2_665 0.86 2.13 2.959(4) 161
N4 H4B O4 . 0.86 2.13 2.969(4) 166
N6 H6 O12 . 0.86 1.90 2.736(3) 162
N7 H7D O4 2_675 0.86 2.34 3.177(4) 165
N7 H7E N5 . 0.86 2.35 2.678(4) 103
N7 H7E O7 2_776 0.86 2.48 3.060(4) 125
N8 H8D O5 2_675 0.86 2.21 2.976(3) 148
N8 H8E O10 . 0.86 2.33 3.173(5) 169
O3 H3O O12 1_455 0.82 1.74 2.546(3) 168
O5 H5O O10 . 0.82 1.68 2.475(3) 163
O9 H9O O6 . 0.82 1.74 2.543(3) 166
O11 H11O O4 1_655 0.82 1.73 2.519(3) 161
C7 H7A O10 1_546 0.96 2.42 3.373(4) 171

loop_
_geom_torsion_atom_site_label_1
_geom_torsion_atom_site_label_2
_geom_torsion_atom_site_label_3
_geom_torsion_atom_site_label_4
_geom_torsion
C9 N1 N2 C10 178.1(3)
C6 C1 C2 C3 -1.2(5)
C9 C1 C2 C3 178.4(3)
C1 C2 C3 C4 -0.2(5)
C7 O1 C4 C5 0.7(5)
C7 O1 C4 C3 -179.7(3)
C2 C3 C4 O1 -177.7(3)
C2 C3 C4 C5 1.9(5)
O1 C4 C5 C6 177.6(3)
C3 C4 C5 C6 -2.0(5)
C8 O2 C6 C5 -2.7(5)
C8 O2 C6 C1 179.5(3)
C4 C5 C6 O2 -177.2(3)
C4 C5 C6 C1 0.5(5)
C2 C1 C6 O2 178.9(3)
C9 C1 C6 O2 -0.7(4)
C2 C1 C6 C5 1.0(4)
C9 C1 C6 C5 -178.6(3)
N2 N1 C9 C1 178.8(3)
C2 C1 C9 N1 -10.1(5)
C6 C1 C9 N1 169.6(3)
N1 N2 C10 N3 -2.0(5)
N1 N2 C10 N4 178.6(3)
C19 N5 N6 C20 174.1(3)
C16 C11 C12 C13 -0.9(5)
C19 C11 C12 C13 179.7(3)
C11 C12 C13 C14 0.6(5)
C17 O7 C14 C15 2.9(5)
C17 O7 C14 C13 -176.3(3)
C12 C13 C14 O7 179.6(3)
C12 C13 C14 C15 0.3(5)
O7 C14 C15 C16 179.9(3)
C13 C14 C15 C16 -0.8(5)
C18 O8 C16 C15 -5.0(5)
C18 O8 C16 C11 174.3(3)
C14 C15 C16 O8 179.7(3)
C14 C15 C16 C11 0.5(5)
C12 C11 C16 O8 -178.9(3)
C19 C11 C16 O8 0.5(4)
C12 C11 C16 C15 0.4(4)
C19 C11 C16 C15 179.8(3)
N6 N5 C19 C11 178.5(3)
C12 C11 C19 N5 -7.0(5)
C16 C11 C19 N5 173.6(3)
N5 N6 C20 N7 -3.3(5)
N5 N6 C20 N8 176.5(3)

loop_
_cod_related_entry_id
_cod_related_entry_database
_cod_related_entry_code
1 ChemSpider 30654031
